data_4077931
loop_
_publ_author_name
'Raba, Andreas'
'Cokoja, Mirza'
'Ewald, Stefan'
'Riener, Korbinian'
'Herdtweck, Eberhardt'
'P\"othig, Alexander'
'Herrmann, Wolfgang A.'
'K\"uhn, Fritz E.'

_publ_section_title
;
 Synthesis and Characterization of Novel Iron(II) Complexes with
 Tetradentate Bis(N-heterocyclic carbene)--Bis(pyridine) (NCCN) Ligands
;
_journal_issue 7
_journal_name_full Organometallics
_journal_page_first 2793
_journal_paper_doi 10.1021/om2010673
_journal_volume 31
_journal_year 2012
_chemical_formula_moiety 'C22 H22 Fe N8, 2(F6 P), 2(C2 H3 N)'
_chemical_formula_sum 'C26 H28 F12 Fe N10 P2'
_chemical_formula_weight 826.37
_chemical_name_systematic ?
_space_group_IT_number 15
_symmetry_cell_setting monoclinic
_symmetry_Int_Tables_number 15
_symmetry_space_group_name_Hall '-C 2yc'
_symmetry_space_group_name_H-M 'C 1 2/c 1'
_atom_sites_solution_hydrogens geom
_atom_sites_solution_primary direct
_atom_sites_solution_secondary difmap
_cell_angle_alpha 90
_cell_angle_beta 107.9400(17)
_cell_angle_gamma 90
_cell_formula_units_Z 4
_cell_length_a 15.7026(6)
_cell_length_b 16.2632(6)
_cell_length_c 13.9422(5)
_cell_measurement_reflns_used 9887
_cell_measurement_temperature 123(1)
_cell_measurement_theta_max 25.32
_cell_measurement_theta_min 1.85
_cell_volume 3387.4(2)
_computing_cell_refinement 'SAINT (Bruker, 2008b)'
_computing_data_collection 'APEX II Control Software (Bruker, 2008a)'
_computing_data_reduction 'SAINT (Bruker, 2008b)'
_computing_molecular_graphics 'PLATON (Spek, 2010)'
_computing_publication_material 'PLATON (Spek, 2010)'
_computing_structure_refinement 'SHELXL97 (Sheldrick, 1998)'
_computing_structure_solution 'SIR92 (Altomare, 1994)'
_diffrn_ambient_temperature 123(1)
_diffrn_detector ' CCD plate '
_diffrn_detector_area_resol_mean 16
_diffrn_measured_fraction_theta_full 0.999
_diffrn_measured_fraction_theta_max 0.999
_diffrn_measurement_device ' \k-geometry diffractometer '
_diffrn_measurement_device_type ' Bruker APEX-II CCD '
_diffrn_measurement_method ' phi- and omega-rotation '
_diffrn_radiation_monochromator graphite
_diffrn_radiation_source 'rotating anode FR591'
_diffrn_radiation_type 'Mo K\a'
_diffrn_radiation_wavelength 0.71073
_diffrn_reflns_av_R_equivalents 0.0386
_diffrn_reflns_av_sigmaI/netI 0.0198
_diffrn_reflns_limit_h_max 18
_diffrn_reflns_limit_h_min -18
_diffrn_reflns_limit_k_max 19
_diffrn_reflns_limit_k_min -19
_diffrn_reflns_limit_l_max 16
_diffrn_reflns_limit_l_min -16
_diffrn_reflns_number 37576
_diffrn_reflns_theta_full 25.32
_diffrn_reflns_theta_max 25.32
_diffrn_reflns_theta_min 1.85
_diffrn_standards_decay_% 0
_exptl_absorpt_coefficient_mu 0.642
_exptl_absorpt_correction_T_max 0.7452
_exptl_absorpt_correction_T_min 0.6297
_exptl_absorpt_correction_type multi-scan
_exptl_absorpt_process_details 'SADABS, Bruker, 2008b'
_exptl_crystal_colour red-brown
_exptl_crystal_density_diffrn 1.620
_exptl_crystal_density_meas ?
_exptl_crystal_density_method none
_exptl_crystal_description fragment
_exptl_crystal_F_000 1672
_exptl_crystal_size_max 0.23
_exptl_crystal_size_mid 0.20
_exptl_crystal_size_min 0.08
_refine_diff_density_max 1.104
_refine_diff_density_min -0.299
_refine_diff_density_rms 0.064
_refine_ls_extinction_method none
_refine_ls_goodness_of_fit_ref 1.079
_refine_ls_hydrogen_treatment constr
_refine_ls_matrix_type full
_refine_ls_number_parameters 233
_refine_ls_number_reflns 3096
_refine_ls_number_restraints 0
_refine_ls_restrained_S_all 1.079
_refine_ls_R_factor_all 0.0474
_refine_ls_R_factor_gt 0.0380
_refine_ls_shift/su_max 0.000
_refine_ls_shift/su_mean 0.000
_refine_ls_structure_factor_coef Fsqd
_refine_ls_weighting_details 'w=1/[\s^2^(Fo^2^)+(0.0333P)^2^+10.5308P] where P=(Fo^2^+2Fc^2^)/3'
_refine_ls_weighting_scheme sigma
_refine_ls_wR_factor_gt 0.0882
_refine_ls_wR_factor_ref 0.0946
_reflns_number_gt 2663
_reflns_number_total 3096
_reflns_threshold_expression I>2\s(I)
_cod_data_source_file om2010673_si_002.cif
_cod_data_source_block compound_2b
_cod_depositor_comments
;
The following automatic conversions were performed:

'_symmetry_cell_setting' value 'Monoclinic' changed to 'monoclinic'
according to /home/saulius/struct/CIF-dictionaries/cif_core.dic
dictionary named 'cif_core.dic' version 2.4.1 from 2010-06-29.

Automatic conversion script
Id: cif_fix_values 1715 2011-07-08 13:25:40Z adriana 

The following automatic conversions were performed:

'_exptl_crystal_density_meas' value 'none' was changed to '?' - the
value is perceived as not measured.

Automatic conversion script
Id: cif_fix_values 3008 2015-01-20 13:52:24Z robertas 
;
_cod_original_sg_symbol_H-M 'C 2/c'
_cod_database_code 4077931

loop_
_symmetry_equiv_pos_site_id
_symmetry_equiv_pos_as_xyz
1 x,y,z
2 -x,y,1/2-z
3 -x,-y,-z
4 x,-y,1/2+z
5 1/2+x,1/2+y,z
6 1/2-x,1/2+y,1/2-z
7 1/2-x,1/2-y,-z
8 1/2+x,1/2-y,1/2+z

loop_
_atom_site_aniso_label
_atom_site_aniso_U_11
_atom_site_aniso_U_22
_atom_site_aniso_U_33
_atom_site_aniso_U_23
_atom_site_aniso_U_13
_atom_site_aniso_U_12
Fe1 0.0192(3) 0.0184(3) 0.0151(2) 0.0000 0.0069(2) 0.0000
N1 0.0222(11) 0.0220(11) 0.0179(10) 0.0010(8) 0.0054(8) 0.0013(9)
N2 0.0403(13) 0.0207(11) 0.0210(11) 0.0029(9) 0.0021(10) -0.0016(10)
N3 0.0188(10) 0.0225(11) 0.0185(10) -0.0005(8) 0.0078(8) -0.0001(8)
N4 0.0220(11) 0.0205(11) 0.0184(10) 0.0010(8) 0.0078(8) 0.0010(8)
C1 0.0190(12) 0.0249(13) 0.0188(11) -0.0026(10) 0.0070(9) -0.0021(10)
C2 0.0310(14) 0.0283(14) 0.0185(12) 0.0050(10) 0.0032(11) 0.0024(11)
C3 0.0463(17) 0.0269(14) 0.0209(13) 0.0073(11) 0.0010(12) 0.0020(13)
C4 0.0188(12) 0.0244(13) 0.0202(12) 0.0001(10) 0.0090(10) 0.0021(10)
C5 0.0267(14) 0.0305(14) 0.0178(12) -0.0008(10) 0.0051(10) 0.0027(11)
C6 0.0298(14) 0.0300(15) 0.0239(13) -0.0081(11) 0.0068(11) -0.0009(12)
C7 0.0304(14) 0.0223(13) 0.0278(13) -0.0034(11) 0.0094(11) -0.0011(11)
C8 0.0274(14) 0.0240(13) 0.0222(12) 0.0014(10) 0.0084(10) 0.0011(11)
C9 0.055(2) 0.0264(15) 0.0336(15) 0.0034(12) 0.0041(14) -0.0056(14)
C10 0.0290(14) 0.0212(13) 0.0217(12) -0.0013(10) 0.0065(11) 0.0007(11)
C11 0.0296(15) 0.0425(17) 0.0442(17) -0.0023(13) 0.0217(13) -0.0023(13)
P1 0.0349(4) 0.0230(4) 0.0256(4) 0.0044(3) 0.0025(3) -0.0029(3)
F1 0.0459(11) 0.0344(10) 0.0799(14) -0.0022(10) 0.0061(10) -0.0125(9)
F2 0.124(2) 0.0518(12) 0.0502(12) -0.0153(10) 0.0484(13) -0.0229(13)
F3 0.0492(11) 0.0390(10) 0.0551(11) 0.0146(9) 0.0030(9) 0.0102(9)
F4 0.0951(17) 0.0337(10) 0.0539(12) 0.0058(9) -0.0387(12) 0.0036(11)
F5 0.0529(12) 0.0546(12) 0.0589(12) -0.0100(10) 0.0313(10) -0.0055(9)
F6 0.0545(11) 0.0426(10) 0.0413(10) -0.0023(8) 0.0172(8) -0.0213(9)
N5 0.060(2) 0.0429(18) 0.068(2) -0.0162(15) 0.0180(16) -0.0065(15)
C12 0.0331(17) 0.047(2) 0.0427(17) -0.0121(15) 0.0129(14) -0.0043(14)
C13 0.0431(19) 0.054(2) 0.0432(18) -0.0016(16) 0.0092(15) 0.0096(16)

loop_
_atom_site_label
_atom_site_type_symbol
_atom_site_thermal_displace_type
_atom_site_fract_x
_atom_site_fract_y
_atom_site_fract_z
_atom_site_occupancy
_atom_site_U_iso_or_equiv
_atom_site_calc_flag
_atom_site_refinement_flags
Fe1 Fe Uani 0.50000 0.33909(3) 0.25000 1.000 0.0172(2) . .
N1 N Uani 0.40213(13) 0.38565(13) 0.05374(14) 1.000 0.0209(6) . .
N2 N Uani 0.45305(16) 0.49808(13) 0.12884(16) 1.000 0.0290(7) . .
N3 N Uani 0.43025(13) 0.26048(12) 0.13266(14) 1.000 0.0195(6) . .
N4 N Uani 0.39521(14) 0.33281(12) 0.29396(14) 1.000 0.0199(6) . .
C1 C Uani 0.45047(16) 0.41715(15) 0.14587(18) 1.000 0.0206(7) . .
C2 C Uani 0.37242(18) 0.44762(16) -0.01779(19) 1.000 0.0269(8) . .
C3 C Uani 0.4052(2) 0.51727(17) 0.02938(19) 1.000 0.0335(9) . .
C4 C Uani 0.39070(16) 0.30019(15) 0.04537(18) 1.000 0.0205(7) . .
C5 C Uani 0.34166(17) 0.26170(16) -0.04344(18) 1.000 0.0254(8) . .
C6 C Uani 0.32995(18) 0.17756(16) -0.04131(19) 1.000 0.0282(8) . .
C7 C Uani 0.36624(18) 0.13555(16) 0.04913(19) 1.000 0.0267(8) . .
C8 C Uani 0.41507(17) 0.17906(15) 0.13315(19) 1.000 0.0244(8) . .
C9 C Uani 0.5084(2) 0.55855(18) 0.2003(2) 1.000 0.0405(10) . .
C10 C Uani 0.33411(18) 0.32510(15) 0.31992(18) 1.000 0.0243(8) . .
C11 C Uani 0.25378(19) 0.31591(19) 0.3520(2) 1.000 0.0364(9) . .
P1 P Uani 0.30387(5) 0.06102(4) 0.32359(5) 1.000 0.0294(2) . .
F1 F Uani 0.22996(13) -0.01007(11) 0.30132(17) 1.000 0.0564(7) . .
F2 F Uani 0.33503(18) 0.02763(13) 0.23175(16) 1.000 0.0704(9) . .
F3 F Uani 0.37308(13) 0.00098(11) 0.39787(14) 1.000 0.0507(6) . .
F4 F Uani 0.23425(16) 0.12102(12) 0.24844(16) 1.000 0.0749(8) . .
F5 F Uani 0.27253(13) 0.09400(12) 0.41457(15) 1.000 0.0523(7) . .
F6 F Uani 0.37767(13) 0.13145(11) 0.34536(13) 1.000 0.0456(6) . .
N5 N Uani 0.0741(2) 0.23364(19) 0.4385(2) 1.000 0.0574(11) . .
C12 C Uani 0.0565(2) 0.3012(2) 0.4212(2) 1.000 0.0407(10) . .
C13 C Uani 0.0339(2) 0.3880(2) 0.3993(2) 1.000 0.0477(11) . .
H21 H Uiso 0.33630 0.44140 -0.08590 1.000 0.0320 calc R
H31 H Uiso 0.39730 0.57070 0.00040 1.000 0.0400 calc R
H51 H Uiso 0.31700 0.29220 -0.10370 1.000 0.0300 calc R
H61 H Uiso 0.29760 0.14880 -0.10070 1.000 0.0340 calc R
H71 H Uiso 0.35760 0.07800 0.05300 1.000 0.0320 calc R
H81 H Uiso 0.43920 0.14990 0.19460 1.000 0.0290 calc R
H91 H Uiso 0.49600 0.61420 0.17030 1.000 0.0490 calc R
H92 H Uiso 0.57240 0.54630 0.21080 1.000 0.0490 calc R
H111 H Uiso 0.26850 0.32940 0.42380 1.000 0.0550 calc R
H112 H Uiso 0.23230 0.25910 0.34090 1.000 0.0550 calc R
H113 H Uiso 0.20700 0.35320 0.31270 1.000 0.0550 calc R
H131 H Uiso 0.03030 0.41540 0.46050 1.000 0.0710 calc R
H132 H Uiso -0.02390 0.39230 0.34640 1.000 0.0710 calc R
H133 H Uiso 0.08030 0.41430 0.37640 1.000 0.0710 calc R

loop_
_atom_type_symbol
_atom_type_description
_atom_type_scat_dispersion_real
_atom_type_scat_dispersion_imag
_atom_type_scat_source
P P 0.1023 0.0942 'International Tables Vol C Tables 4.2.6.8 and 6.1.1.4'
N N 0.0061 0.0033 'International Tables Vol C Tables 4.2.6.8 and 6.1.1.4'
Fe Fe 0.3463 0.8444 'International Tables Vol C Tables 4.2.6.8 and 6.1.1.4'
F F 0.0171 0.0103 'International Tables Vol C Tables 4.2.6.8 and 6.1.1.4'
H H 0.0000 0.0000 'International Tables Vol C Tables 4.2.6.8 and 6.1.1.4'
C C 0.0033 0.0016 'International Tables Vol C Tables 4.2.6.8 and 6.1.1.4'

loop_
_geom_angle_atom_site_label_1
_geom_angle_atom_site_label_2
_geom_angle_atom_site_label_3
_geom_angle
_geom_angle_site_symmetry_1
_geom_angle_site_symmetry_3
_geom_angle_publ_flag
N3 Fe1 N4 85.64(8) . . yes
N3 Fe1 C1 79.59(9) . . yes
N3 Fe1 N3 104.96(8) . 2_655 yes
N3 Fe1 N4 90.66(8) . 2_655 yes
N3 Fe1 C1 172.92(10) . 2_655 yes
N4 Fe1 C1 95.14(10) . . yes
N3 Fe1 N4 90.66(8) 2_655 . yes
N4 Fe1 N4 173.93(9) . 2_655 yes
N4 Fe1 C1 88.92(10) . 2_655 yes
N3 Fe1 C1 172.92(10) 2_655 . yes
N4 Fe1 C1 88.92(10) 2_655 . yes
C1 Fe1 C1 96.41(11) . 2_655 yes
N3 Fe1 N4 85.64(8) 2_655 2_655 yes
N3 Fe1 C1 79.59(9) 2_655 2_655 yes
N4 Fe1 C1 95.14(10) 2_655 2_655 yes
F5 P1 F6 89.49(11) . . yes
F1 P1 F2 88.96(12) . . yes
F1 P1 F3 89.54(11) . . yes
F1 P1 F4 90.30(12) . . yes
F1 P1 F5 90.82(11) . . yes
F1 P1 F6 179.67(11) . . yes
F2 P1 F3 89.81(12) . . yes
F2 P1 F4 89.92(12) . . yes
F2 P1 F5 179.76(13) . . yes
F2 P1 F6 90.73(12) . . yes
F3 P1 F4 179.69(11) . . yes
F3 P1 F5 90.29(11) . . yes
F3 P1 F6 90.36(10) . . yes
F4 P1 F5 89.99(12) . . yes
F4 P1 F6 89.80(11) . . yes
C1 N1 C2 111.5(2) . . yes
C1 N1 C4 117.9(2) . . yes
C2 N1 C4 130.7(2) . . yes
C1 N2 C3 111.1(2) . . yes
C1 N2 C9 125.3(2) . . yes
C3 N2 C9 123.2(2) . . yes
Fe1 N3 C4 113.35(16) . . yes
Fe1 N3 C8 130.24(16) . . yes
C4 N3 C8 116.3(2) . . yes
Fe1 N4 C10 176.7(2) . . yes
Fe1 C1 N1 116.25(17) . . yes
Fe1 C1 N2 139.64(19) . . yes
N1 C1 N2 103.8(2) . . yes
N1 C2 C3 105.6(2) . . yes
N2 C3 C2 108.0(2) . . yes
N1 C4 N3 112.8(2) . . yes
N1 C4 C5 122.9(2) . . yes
N3 C4 C5 124.3(2) . . yes
C4 C5 C6 117.9(2) . . no
C5 C6 C7 119.0(2) . . no
C6 C7 C8 118.8(2) . . no
N3 C8 C7 123.6(2) . . yes
N2 C9 C9 113.1(2) . 2_655 yes
N4 C10 C11 179.0(3) . . yes
C3 C2 H21 127.00 . . no
N1 C2 H21 127.00 . . no
N2 C3 H31 126.00 . . no
C2 C3 H31 126.00 . . no
C6 C5 H51 121.00 . . no
C4 C5 H51 121.00 . . no
C7 C6 H61 120.00 . . no
C5 C6 H61 120.00 . . no
C6 C7 H71 121.00 . . no
C8 C7 H71 121.00 . . no
N3 C8 H81 118.00 . . no
C7 C8 H81 118.00 . . no
N2 C9 H91 109.00 . . no
N2 C9 H92 109.00 . . no
H91 C9 H92 108.00 . . no
C9 C9 H91 109.00 2_655 . no
C9 C9 H92 109.00 2_655 . no
C10 C11 H111 109.00 . . no
C10 C11 H112 110.00 . . no
C10 C11 H113 109.00 . . no
H111 C11 H112 110.00 . . no
H111 C11 H113 109.00 . . no
H112 C11 H113 109.00 . . no
N5 C12 C13 179.8(4) . . yes
C12 C13 H131 109.00 . . no
C12 C13 H132 110.00 . . no
C12 C13 H133 109.00 . . no
H131 C13 H132 110.00 . . no
H131 C13 H133 109.00 . . no
H132 C13 H133 109.00 . . no

loop_
_geom_bond_atom_site_label_1
_geom_bond_atom_site_label_2
_geom_bond_distance
_geom_bond_site_symmetry_2
_geom_bond_publ_flag
Fe1 N3 2.0992(19) . yes
Fe1 N4 1.927(2) . yes
Fe1 C1 1.905(2) . yes
Fe1 N3 2.0992(19) 2_655 yes
Fe1 N4 1.927(2) 2_655 yes
Fe1 C1 1.905(2) 2_655 yes
P1 F5 1.589(2) . yes
P1 F6 1.591(2) . yes
P1 F1 1.599(2) . yes
P1 F2 1.600(2) . yes
P1 F3 1.586(2) . yes
P1 F4 1.594(2) . yes
N1 C2 1.393(3) . yes
N1 C4 1.402(3) . yes
N1 C1 1.374(3) . yes
N2 C3 1.394(3) . yes
N2 C1 1.340(3) . yes
N2 C9 1.477(4) . yes
N3 C8 1.346(3) . yes
N3 C4 1.348(3) . yes
N4 C10 1.132(4) . yes
N5 C12 1.141(4) . yes
C2 C3 1.331(4) . no
C4 C5 1.390(3) . no
C5 C6 1.382(4) . no
C6 C7 1.392(4) . no
C7 C8 1.381(4) . no
C9 C9 1.488(4) 2_655 no
C10 C11 1.470(4) . no
C2 H21 0.9500 . no
C3 H31 0.9500 . no
C5 H51 0.9500 . no
C6 H61 0.9500 . no
C7 H71 0.9500 . no
C8 H81 0.9500 . no
C9 H91 0.9900 . no
C9 H92 0.9900 . no
C11 H111 0.9800 . no
C11 H112 0.9800 . no
C11 H113 0.9800 . no
C12 C13 1.465(5) . no
C13 H131 0.9800 . no
C13 H132 0.9800 . no
C13 H133 0.9800 . no
